data_1516248
loop_
_publ_author_name
'Wing-Wah Yam, Vivian'
'Cheung, Kai-Leung'
'Yip, Sung-Kong'
'Zhu, Nianyong'

_publ_section_title
;
 Synthesis, characterisation, electrochemistry and luminescence studies of
 9-anthrylgold(I) complexes.
;
_journal_issue 1
_journal_name_full
'Photochemical &amp; photobiological sciences : Official journal of the European Photochemistry Association and the European Society for Photobiology'
_journal_page_first 149
_journal_page_last 153
_journal_paper_doi 10.1039/b410667a
_journal_volume 4
_journal_year 2005
_chemical_formula_sum 'C39 H59 Au2 Br O2 P2'
_chemical_formula_weight 1095.68
_space_group_IT_number 13
_symmetry_cell_setting monoclinic
_symmetry_Int_Tables_number 13
_symmetry_space_group_name_Hall '-P 2ya'
_symmetry_space_group_name_H-M 'P 1 2/a 1'
_audit_creation_date 'Tue Sep 29 11:12:16 2004'
_audit_creation_method 'from TEXRAY.INF file'
_cell_angle_alpha 90
_cell_angle_beta 105.75(2)
_cell_angle_gamma 90
_cell_formula_units_Z 4
_cell_length_a 17.211(3)
_cell_length_b 12.442(2)
_cell_length_c 22.955(3)
_cell_measurement_reflns_used 0
_cell_measurement_temperature 301.2
_cell_measurement_theta_max 0.0
_cell_measurement_theta_min 0.0
_cell_volume 4731.0(14)
_computing_cell_refinement 'MSC/AFC Diffractometer Control'
_computing_data_collection 'MSC/AFC Diffractometer Control'
_computing_data_reduction teXsan
_computing_publication_material teXsan
_computing_structure_refinement teXsan
_computing_structure_solution 'SIR 92'
_diffrn_ambient_temperature 301.2
_diffrn_measurement_device 'marresearch IPDS mar300'
_diffrn_measurement_method oscillation
_diffrn_orient_matrix_UB_11 0.00000
_diffrn_orient_matrix_UB_12 0.00000
_diffrn_orient_matrix_UB_13 0.00000
_diffrn_orient_matrix_UB_21 0.00000
_diffrn_orient_matrix_UB_22 0.00000
_diffrn_orient_matrix_UB_23 0.00000
_diffrn_orient_matrix_UB_31 0.00000
_diffrn_orient_matrix_UB_32 0.00000
_diffrn_orient_matrix_UB_33 0.00000
_diffrn_radiation_monochromator graphite
_diffrn_radiation_source 'X-ray tube'
_diffrn_radiation_type MoKalpha
_diffrn_radiation_wavelength 0.71073
_diffrn_reflns_av_R_equivalents 0.00
_diffrn_reflns_limit_h_max 20
_diffrn_reflns_limit_h_min 0
_diffrn_reflns_limit_k_max 14
_diffrn_reflns_limit_k_min 0
_diffrn_reflns_limit_l_max 26
_diffrn_reflns_limit_l_min -27
_diffrn_reflns_number 8491
_diffrn_reflns_theta_max 25.55
_diffrn_standards_decay_% 0.00
_diffrn_standards_interval_count 0
_diffrn_standards_number 0
_exptl_absorpt_coefficient_mu 7.158
_exptl_absorpt_correction_T_max 1.000
_exptl_absorpt_correction_T_min 1.000
_exptl_absorpt_correction_type none
_exptl_crystal_colour yellow
_exptl_crystal_density_diffrn 1.538
_exptl_crystal_description prism
_exptl_crystal_F_000 2128.00
_exptl_crystal_size_max 0.250
_exptl_crystal_size_mid 0.150
_exptl_crystal_size_min 0.100
_refine_diff_density_max 1.64
_refine_diff_density_min -1.65
_refine_ls_extinction_method none
_refine_ls_goodness_of_fit_obs 2.489
_refine_ls_hydrogen_treatment noref
_refine_ls_matrix_type full
_refine_ls_number_parameters 335
_refine_ls_number_reflns 4867
_refine_ls_number_restraints 0
_refine_ls_R_factor_obs 0.0566
_refine_ls_shift/esd_max 0.0420
_refine_ls_structure_factor_coef F
_refine_ls_weighting_scheme sigma
_refine_ls_wR_factor_obs 0.0836
_reflns_number_observed 4867
_reflns_number_total 8491
_reflns_observed_criterion 4.00
_cod_data_source_file b410667a.txt
_cod_data_source_block ip608_Yam_DAN11_01121998
_cod_original_cell_volume 4731(1)
_cod_original_sg_symbol_H-M 'P 2/a      '
_cod_original_formula_sum 'C39 H59 Au2 Br O2 P2 '
_cod_database_code 1516248

loop_
_symmetry_equiv_pos_as_xyz
'   +x,   +y,   +z'
'1/2+x,   -y,   +z'
'   -x,   -y,   -z'
'1/2-x,   +y,   -z'

loop_
_atom_site_aniso_label
_atom_site_aniso_U_11
_atom_site_aniso_U_22
_atom_site_aniso_U_33
_atom_site_aniso_U_12
_atom_site_aniso_U_13
_atom_site_aniso_U_23
Au(1) 0.0544(2) 0.0748(4) 0.0569(3) -0.0067(2) 0.0172(2) 0.0030(3)
Au(2) 0.0437(2) 0.0651(3) 0.0592(3) 0.0024(2) 0.0153(2) 0.0035(3)
Br(1) 0.0430(7) 0.143(2) 0.097(1) 0.0012(8) 0.0138(7) 0.025(1)
P(1) 0.050(2) 0.049(2) 0.056(2) -0.001(1) 0.014(1) 0.002(2)
P(2) 0.042(1) 0.052(2) 0.049(2) 0.000(1) 0.010(1) 0.002(2)
C(15) 0.053(7) 0.08(1) 0.073(9) -0.002(7) 0.006(7) -0.006(8)
C(16) 0.10(1) 0.09(1) 0.08(1) -0.005(10) 0.005(9) 0.004(10)
C(17) 0.10(1) 0.07(1) 0.13(2) 0.025(9) -0.02(1) 0.01(1)
C(18) 0.13(1) 0.06(1) 0.16(2) 0.03(1) 0.00(1) 0.01(1)
C(19) 0.11(1) 0.042(10) 0.18(2) 0.002(9) 0.02(1) 0.00(1)
C(20) 0.11(1) 0.048(9) 0.09(1) -0.013(8) 0.028(8) -0.013(8)
C(21) 0.049(6) 0.045(8) 0.055(7) 0.001(5) 0.011(5) 0.001(6)
C(22) 0.045(6) 0.11(1) 0.067(9) -0.013(7) 0.005(6) 0.010(9)
C(23) 0.062(8) 0.16(2) 0.07(1) -0.029(9) -0.001(8) 0.01(1)
C(24) 0.10(1) 0.12(1) 0.053(9) -0.014(10) 0.016(8) -0.011(9)
C(25) 0.077(9) 0.11(1) 0.074(9) 0.012(8) 0.025(7) 0.006(9)
C(26) 0.053(6) 0.08(1) 0.070(8) 0.004(7) 0.020(6) -0.015(8)
C(27) 0.051(6) 0.053(8) 0.058(7) -0.006(6) 0.010(5) 0.007(7)
C(28) 0.046(6) 0.051(8) 0.064(7) 0.004(5) 0.019(5) 0.010(6)
C(29) 0.054(7) 0.10(1) 0.063(8) -0.005(7) 0.016(6) 0.003(8)
C(30) 0.072(8) 0.10(1) 0.078(10) -0.009(8) 0.023(7) 0.015(9)
C(31) 0.063(7) 0.09(1) 0.10(1) 0.000(7) 0.038(7) 0.024(9)
C(32) 0.051(6) 0.08(1) 0.089(9) 0.000(7) 0.029(6) 0.023(8)
C(33) 0.048(6) 0.074(9) 0.060(8) -0.009(6) 0.015(6) 0.002(7)
C(34) 0.054(7) 0.073(10) 0.057(8) -0.006(7) 0.003(6) -0.008(7)
C(35) 0.10(1) 0.07(1) 0.067(9) 0.004(8) 0.015(8) -0.009(8)
C(36) 0.11(1) 0.09(1) 0.10(1) -0.003(10) 0.01(1) -0.02(1)
C(37) 0.083(10) 0.23(2) 0.058(9) -0.02(1) 0.035(7) -0.03(1)
C(38) 0.18(2) 0.09(1) 0.061(9) 0.00(1) 0.042(10) -0.022(9)
C(39) 0.11(1) 0.10(1) 0.043(8) -0.020(9) 0.021(7) 0.003(8)

loop_
_atom_site_label
_atom_site_fract_x
_atom_site_fract_y
_atom_site_fract_z
_atom_site_U_iso_or_equiv
_atom_site_thermal_displace_type
_atom_site_attached_hydrogens
Au(1) 0.56170(3) 0.34740(5) 0.26797(2) 0.0616(2) Uij 0
Au(2) 0.54015(3) 0.59487(5) 0.19645(2) 0.0557(1) Uij 0
Br(1) 0.39595(8) 0.5948(2) 0.15354(8) 0.0953(6) Uij 0
P(1) 0.6528(2) 0.3564(3) 0.2114(2) 0.0520(9) Uij 0
P(2) 0.6759(2) 0.6009(3) 0.2328(1) 0.0484(8) Uij 0
O(1) 0.980(1) 0.051(2) 0.1867(8) 0.194(7) Uij 2
O(2) 0.030(1) 0.075(2) 0.100(1) 0.25(1) Uij 2
C(1) 0.4946(8) 0.331(1) 0.3325(6) 0.069(4) Uij 0
C(2) 0.4663(8) 0.417(1) 0.3534(6) 0.066(4) Uij 0
C(3) 0.4629(9) 0.513(1) 0.3331(7) 0.083(4) Uij 0
C(4) 0.443(1) 0.601(2) 0.3540(9) 0.105(6) Uij 0
C(5) 0.420(1) 0.584(2) 0.4115(10) 0.129(7) Uij 0
C(6) 0.413(1) 0.495(2) 0.4347(8) 0.108(6) Uij 0
C(7) 0.442(1) 0.405(2) 0.4054(9) 0.110(6) Uij 0
C(8) 0.441(1) 0.311(2) 0.4292(9) 0.117(6) Uij 0
C(9) 0.4582(10) 0.208(2) 0.4068(8) 0.104(6) Uij 0
C(10) 0.461(1) 0.089(2) 0.4249(9) 0.113(6) Uij 0
C(11) 0.490(1) 0.012(2) 0.4028(10) 0.135(7) Uij 0
C(12) 0.513(1) 0.022(2) 0.3538(9) 0.114(6) Uij 0
C(13) 0.513(1) 0.118(2) 0.3309(9) 0.106(6) Uij 0
C(14) 0.4926(8) 0.224(1) 0.3531(7) 0.080(4) Uij 0
C(15) 0.7214(7) 0.242(1) 0.2253(7) 0.070(4) Uij 0
C(16) 0.7639(10) 0.230(1) 0.2908(8) 0.094(6) Uij 0
C(17) 0.821(1) 0.132(1) 0.3041(10) 0.108(7) Uij 0
C(18) 0.777(1) 0.029(1) 0.284(1) 0.124(8) Uij 0
C(19) 0.736(1) 0.039(1) 0.219(1) 0.116(7) Uij 0
C(20) 0.6760(10) 0.136(1) 0.2047(7) 0.081(5) Uij 0
C(21) 0.6119(7) 0.3713(9) 0.1308(5) 0.050(3) Uij 0
C(22) 0.5303(7) 0.316(1) 0.1086(7) 0.078(5) Uij 0
C(23) 0.4938(9) 0.346(2) 0.0397(7) 0.101(6) Uij 0
C(24) 0.5510(10) 0.324(1) -0.0018(7) 0.092(6) Uij 0
C(25) 0.6333(9) 0.377(1) 0.0248(7) 0.085(5) Uij 0
C(26) 0.6689(7) 0.344(1) 0.0910(6) 0.068(4) Uij 0
C(27) 0.7222(7) 0.470(1) 0.2316(5) 0.055(4) Uij 0
C(28) 0.7209(6) 0.6919(10) 0.1891(6) 0.053(3) Uij 0
C(29) 0.6941(7) 0.662(1) 0.1199(6) 0.071(4) Uij 0
C(30) 0.7279(8) 0.738(1) 0.0811(7) 0.084(5) Uij 0
C(31) 0.8214(7) 0.744(1) 0.1044(7) 0.081(5) Uij 0
C(32) 0.8463(7) 0.777(1) 0.1721(7) 0.072(4) Uij 0
C(33) 0.8115(7) 0.699(1) 0.2120(6) 0.061(4) Uij 0
C(34) 0.7082(7) 0.651(1) 0.3110(6) 0.064(4) Uij 0
C(35) 0.6806(9) 0.766(1) 0.3127(7) 0.081(5) Uij 0
C(36) 0.696(1) 0.812(1) 0.3781(8) 0.102(6) Uij 0
C(37) 0.6697(9) 0.727(2) 0.4219(7) 0.122(7) Uij 0
C(38) 0.698(1) 0.613(1) 0.4189(7) 0.111(7) Uij 0
C(39) 0.6793(10) 0.572(1) 0.3526(6) 0.086(5) Uij 0
H(1) 0.4842 0.5158 0.2979 0.1135 Uij 0
H(2) 0.4371 0.6624 0.3278 0.1265 Uij 0
H(3) 0.4149 0.6580 0.4215 0.1315 Uij 0
H(4) 0.3944 0.5030 0.4683 0.1475 Uij 0
H(5) 0.4283 0.3081 0.4671 0.1451 Uij 0
H(6) 0.4384 0.0602 0.4529 0.1387 Uij 0
H(7) 0.5112 -0.0696 0.4176 0.1387 Uij 0
H(8) 0.5206 -0.0333 0.3288 0.1370 Uij 0
H(9) 0.5329 0.1185 0.2953 0.1335 Uij 0
H(10) 0.7607 0.2518 0.2033 0.0828 Uij 0
H(11) 0.7939 0.2939 0.3042 0.1190 Uij 0
H(12) 0.7240 0.2221 0.3124 0.1190 Uij 0
H(13) 0.8619 0.1411 0.2840 0.1286 Uij 0
H(14) 0.8461 0.1292 0.3471 0.1286 Uij 0
H(15) 0.8124 -0.0286 0.2919 0.1528 Uij 0
H(16) 0.7366 0.0203 0.3059 0.1528 Uij 0
H(17) 0.7756 0.0486 0.1969 0.1361 Uij 0
H(18) 0.7067 -0.0257 0.2046 0.1361 Uij 0
H(19) 0.6362 0.1266 0.2261 0.0941 Uij 0
H(20) 0.6503 0.1394 0.1625 0.0941 Uij 0
H(21) 0.6009 0.4459 0.1249 0.0621 Uij 0
H(22) 0.5366 0.2408 0.1117 0.0904 Uij 0
H(23) 0.4949 0.3402 0.1307 0.0904 Uij 0
H(24) 0.4451 0.3081 0.0242 0.1211 Uij 0
H(25) 0.4825 0.4220 0.0370 0.1211 Uij 0
H(26) 0.5584 0.2470 -0.0028 0.1150 Uij 0
H(27) 0.5267 0.3485 -0.0412 0.1150 Uij 0
H(28) 0.6687 0.3573 0.0017 0.1061 Uij 0
H(29) 0.6255 0.4537 0.0223 0.1061 Uij 0
H(30) 0.7183 0.3828 0.1065 0.0809 Uij 0
H(31) 0.6790 0.2701 0.0926 0.0809 Uij 0
H(32) 0.7574 0.4572 0.2709 0.0683 Uij 0
H(33) 0.7536 0.4733 0.2032 0.0683 Uij 0
H(34) 0.6998 0.7607 0.1925 0.0670 Uij 0
H(35) 0.7108 0.5916 0.1152 0.0879 Uij 0
H(36) 0.6364 0.6661 0.1068 0.0879 Uij 0
H(37) 0.7136 0.7120 0.0407 0.1015 Uij 0
H(38) 0.7062 0.8077 0.0822 0.1015 Uij 0
H(39) 0.8441 0.6754 0.1005 0.0961 Uij 0
H(40) 0.8414 0.7955 0.0819 0.0961 Uij 0
H(41) 0.9036 0.7757 0.1857 0.0860 Uij 0
H(42) 0.8271 0.8470 0.1750 0.0860 Uij 0
H(43) 0.8255 0.7265 0.2522 0.0760 Uij 0
H(44) 0.8347 0.6301 0.2117 0.0760 Uij 0
H(45) 0.7659 0.6505 0.3232 0.0749 Uij 0
H(46) 0.7097 0.8095 0.2916 0.0981 Uij 0
H(47) 0.6251 0.7697 0.2938 0.0981 Uij 0
H(48) 0.7528 0.8247 0.3938 0.1227 Uij 0
H(49) 0.6672 0.8755 0.3767 0.1227 Uij 0
H(50) 0.6884 0.7515 0.4621 0.1495 Uij 0
H(51) 0.6116 0.7248 0.4106 0.1495 Uij 0
H(52) 0.7557 0.6125 0.4361 0.1279 Uij 0
H(53) 0.6738 0.5681 0.4417 0.1279 Uij 0
H(54) 0.6222 0.5643 0.3376 0.1055 Uij 0
H(55) 0.7045 0.5050 0.3523 0.1055 Uij 0

loop_
_atom_type_symbol
_atom_type_oxidation_number
_atom_type_number_in_cell
_atom_type_scat_dispersion_real
_atom_type_scat_dispersion_imag
_atom_type_scat_source
C 0 156 0.003 0.002 'International Tables'
H 0 236 0.000 0.000 'International Tables'
P 0 8 0.102 0.094 'International Tables'
Br 0 4 -0.290 2.459 'International Tables'
Au 0 8 -2.013 8.802 'International Tables'
O 0 8 0.011 0.006 'International Tables'

loop_
_geom_angle_atom_site_label_1
_geom_angle_atom_site_label_2
_geom_angle_atom_site_label_3
_geom_angle
_geom_angle_publ_flag
P(1) Au(1) C(1) 170.2(4) yes
Br(1) Au(2) P(2) 176.97(9) yes
Au(1) P(1) C(15) 111.9(5) yes
Au(1) P(1) C(21) 116.7(4) yes
Au(1) P(1) C(27) 113.3(4) yes
C(15) P(1) C(21) 108.2(6) yes
C(15) P(1) C(27) 102.3(6) yes
C(21) P(1) C(27) 103.1(5) yes
Au(2) P(2) C(27) 112.2(4) yes
Au(2) P(2) C(28) 111.7(4) yes
Au(2) P(2) C(34) 112.3(4) yes
C(27) P(2) C(28) 107.3(5) yes
C(27) P(2) C(34) 107.5(6) yes
C(28) P(2) C(34) 105.5(6) yes
Au(1) C(1) C(2) 120(1) yes
Au(1) C(1) C(14) 112(1) yes
C(2) C(1) C(14) 126(1) yes
C(1) C(2) C(3) 127(1) yes
C(1) C(2) C(7) 116(1) yes
C(3) C(2) C(7) 115(1) yes
C(2) C(3) C(4) 130(1) yes
C(3) C(4) C(5) 111(1) yes
C(4) C(5) C(6) 125(2) yes
C(5) C(6) C(7) 113(1) yes
C(2) C(7) C(6) 122(1) yes
C(2) C(7) C(8) 120(1) yes
C(6) C(7) C(8) 117(1) yes
C(7) C(8) C(9) 129(2) yes
C(8) C(9) C(10) 139(1) yes
C(8) C(9) C(14) 109(1) yes
C(10) C(9) C(14) 110(1) yes
C(9) C(10) C(11) 127(2) yes
C(10) C(11) C(12) 121(2) yes
C(11) C(12) C(13) 117(2) yes
C(12) C(13) C(14) 130(1) yes
C(1) C(14) C(9) 116(1) yes
C(1) C(14) C(13) 133(1) yes
C(9) C(14) C(13) 110(1) yes
P(1) C(15) C(16) 111(1) yes
P(1) C(15) C(20) 111.3(9) yes
C(16) C(15) C(20) 107(1) yes
C(15) C(16) C(17) 113(1) yes
C(16) C(17) C(18) 111(1) yes
C(17) C(18) C(19) 107(1) yes
C(18) C(19) C(20) 112(1) yes
C(15) C(20) C(19) 110(1) yes
P(1) C(21) C(22) 111.5(9) yes
P(1) C(21) C(26) 116.8(8) yes
C(22) C(21) C(26) 112(1) yes
C(21) C(22) C(23) 108(1) yes
C(22) C(23) C(24) 114(1) yes
C(23) C(24) C(25) 110(1) yes
C(24) C(25) C(26) 110(1) yes
C(21) C(26) C(25) 112(1) yes
P(1) C(27) P(2) 116.0(6) yes
P(2) C(28) C(29) 111.1(9) yes
P(2) C(28) C(33) 113.5(8) yes
C(29) C(28) C(33) 110.9(10) yes
C(28) C(29) C(30) 113(1) yes
C(29) C(30) C(31) 110(1) yes
C(30) C(31) C(32) 109(1) yes
C(31) C(32) C(33) 112(1) yes
C(28) C(33) C(32) 110(1) yes
P(2) C(34) C(35) 109.5(9) yes
P(2) C(34) C(39) 109.2(9) yes
C(35) C(34) C(39) 115(1) yes
C(34) C(35) C(36) 113(1) yes
C(35) C(36) C(37) 111(1) yes
C(36) C(37) C(38) 115(1) yes
C(37) C(38) C(39) 111(1) yes
C(34) C(39) C(38) 112(1) yes

loop_
_geom_bond_atom_site_label_1
_geom_bond_atom_site_label_2
_geom_bond_distance
_geom_bond_publ_flag
Au(1) P(1) 2.294(3) yes
Au(1) C(1) 2.12(1) yes
Au(2) Br(1) 2.409(1) yes
Au(2) P(2) 2.259(3) yes
P(1) C(15) 1.83(1) yes
P(1) C(21) 1.80(1) yes
P(1) C(27) 1.82(1) yes
P(2) C(27) 1.82(1) yes
P(2) C(28) 1.82(1) yes
P(2) C(34) 1.84(1) yes
C(1) C(2) 1.32(2) yes
C(1) C(14) 1.42(2) yes
C(2) C(3) 1.27(2) yes
C(2) C(7) 1.38(2) yes
C(3) C(4) 1.29(2) yes
C(4) C(5) 1.49(3) yes
C(5) C(6) 1.24(2) yes
C(6) C(7) 1.46(2) yes
C(7) C(8) 1.29(3) yes
C(8) C(9) 1.44(3) yes
C(9) C(10) 1.54(3) yes
C(9) C(14) 1.52(2) yes
C(10) C(11) 1.25(3) yes
C(11) C(12) 1.30(2) yes
C(12) C(13) 1.30(2) yes
C(13) C(14) 1.48(2) yes
C(15) C(16) 1.49(2) yes
C(15) C(20) 1.53(2) yes
C(16) C(17) 1.54(2) yes
C(17) C(18) 1.50(2) yes
C(18) C(19) 1.48(3) yes
C(19) C(20) 1.57(2) yes
C(21) C(22) 1.52(2) yes
C(21) C(26) 1.55(2) yes
C(22) C(23) 1.58(2) yes
C(23) C(24) 1.57(2) yes
C(24) C(25) 1.54(2) yes
C(25) C(26) 1.53(2) yes
C(28) C(29) 1.57(2) yes
C(28) C(33) 1.51(1) yes
C(29) C(30) 1.51(2) yes
C(30) C(31) 1.55(2) yes
C(31) C(32) 1.55(2) yes
C(32) C(33) 1.56(2) yes
C(34) C(35) 1.51(2) yes
C(34) C(39) 1.54(2) yes
C(35) C(36) 1.56(2) yes
C(36) C(37) 1.61(3) yes
C(37) C(38) 1.50(3) yes
C(38) C(39) 1.55(2) yes
